data_7155717
loop_
_publ_author_name
'Zhu, Hui'
'Yang, Ya-nan'
'Xu, Kuo'
'Xie, Jing'
'Feng, Zi-ming'
'Jiang, Jian-shuang'
'Zhang, pei cheng'

_publ_section_title
;
 Sophopterocarpan A, a novel pterocarpine derivative with a
 benzotetrahydrofuran-fused bicyclo [3.3.1] nonane from Sophora flavescens
;
_journal_name_full 'Org. Biomol. Chem.'
_journal_paper_doi 10.1039/C7OB01261F
_journal_year 2017
_chemical_formula_moiety 'C16 H16 O6'
_chemical_formula_sum 'C16 H16 O6'
_chemical_formula_weight 304.29
_space_group_crystal_system monoclinic
_space_group_IT_number 4
_space_group_name_Hall 'P 2yb'
_space_group_name_H-M_alt 'P 1 21 1'
_symmetry_space_group_name_Hall 'P 2yb'
_symmetry_space_group_name_H-M 'P 1 21 1'
_atom_sites_solution_hydrogens geom
_audit_creation_date 2016-07-19
_audit_creation_method
;
  Olex2 1.1
  (compiled 2011.02.15 svn.r1672, GUI svn.r3494)
;
_audit_update_record
;
2016-07-27 deposited with the CCDC.
2017-06-23 downloaded from the CCDC.
;
_cell_angle_alpha 90
_cell_angle_beta 93.843(4)
_cell_angle_gamma 90
_cell_formula_units_Z 2
_cell_length_a 7.0259(3)
_cell_length_b 6.8005(3)
_cell_length_c 14.1172(6)
_cell_measurement_reflns_used 2387
_cell_measurement_temperature 111.7
_cell_measurement_theta_max 70.9150
_cell_measurement_theta_min 6.2792
_cell_volume 673.00(5)
_computing_cell_refinement
;
CrysAlisPro, Agilent Technologies,
Version 1.171.35.11 (release 16-05-2011 CrysAlis171 .NET)
(compiled May 16 2011,17:55:39)
;
_computing_data_collection
;
CrysAlisPro, Agilent Technologies,
Version 1.171.35.11 (release 16-05-2011 CrysAlis171 .NET)
(compiled May 16 2011,17:55:39)
;
_computing_data_reduction
;
CrysAlisPro, Agilent Technologies,
Version 1.171.35.11 (release 16-05-2011 CrysAlis171 .NET)
(compiled May 16 2011,17:55:39)
;
_computing_molecular_graphics
;
O. V. Dolomanov, L. J. Bourhis, R. J. Gildea, J. A. K. Howard and H. Puschmann,
OLEX2: a complete structure solution, refinement and analysis program.
J. Appl. Cryst. (2009). 42, 339-341.
;
_computing_publication_material
;
O. V. Dolomanov, L. J. Bourhis, R. J. Gildea, J. A. K. Howard and H. Puschmann,
OLEX2: a complete structure solution, refinement and analysis program.
J. Appl. Cryst. (2009). 42, 339-341.
;
_computing_structure_refinement 'SHELXL-2014/7 (Sheldrick, 2014)'
_computing_structure_solution 'A short history of SHELX (Sheldrick, 2007)/Bruker'
_diffrn_ambient_temperature 111.7
_diffrn_detector_area_resol_mean 16.0971
_diffrn_measured_fraction_theta_full 0.999
_diffrn_measured_fraction_theta_max 0.986
_diffrn_measurement_details
;
#__ type_ start__ end____ width___ exp.time_
  1 omega  -13.00   14.00   1.0000    1.5000
omega____ theta____ kappa____ phi______ frames
    -       -8.5000   45.0000 -150.0000 27

#__ type_ start__ end____ width___ exp.time_
  2 omega   18.00   44.00   1.0000    1.5000
omega____ theta____ kappa____ phi______ frames
    -       -8.5000   45.0000 -150.0000 26

#__ type_ start__ end____ width___ exp.time_
  3 omega   79.00  104.00   1.0000    1.5000
omega____ theta____ kappa____ phi______ frames
    -       36.7919 -148.0000  -37.0000 25

#__ type_ start__ end____ width___ exp.time_
  4 omega  -23.00   63.00   1.0000    1.5000
omega____ theta____ kappa____ phi______ frames
    -       36.7919  -77.0000 -120.0000 86

#__ type_ start__ end____ width___ exp.time_
  5 omega  -22.00   45.00   1.0000    1.5000
omega____ theta____ kappa____ phi______ frames
    -       36.7919  -37.0000  -60.0000 67

#__ type_ start__ end____ width___ exp.time_
  6 omega   65.00   98.00   1.0000    1.5000
omega____ theta____ kappa____ phi______ frames
    -       36.7919   77.0000    0.0000 33

#__ type_ start__ end____ width___ exp.time_
  7 omega   21.00   48.00   1.0000    1.5000
omega____ theta____ kappa____ phi______ frames
    -       36.7919   37.0000  -60.0000 27

#__ type_ start__ end____ width___ exp.time_
  8 omega   19.00   44.00   1.0000    1.5000
omega____ theta____ kappa____ phi______ frames
    -       36.7919   37.0000  -90.0000 25

#__ type_ start__ end____ width___ exp.time_
  9 omega   15.00   51.00   1.0000    1.5000
omega____ theta____ kappa____ phi______ frames
    -       36.7919   77.0000   30.0000 36

#__ type_ start__ end____ width___ exp.time_
 10 omega   11.00   38.00   1.0000    1.5000
omega____ theta____ kappa____ phi______ frames
    -       36.7919   77.0000    0.0000 27

#__ type_ start__ end____ width___ exp.time_
 11 omega   63.00  105.00   1.0000    1.5000
omega____ theta____ kappa____ phi______ frames
    -       36.7919   37.0000  -60.0000 42

#__ type_ start__ end____ width___ exp.time_
 12 omega   19.00   53.00   1.0000    1.5000
omega____ theta____ kappa____ phi______ frames
    -       36.7919   37.0000  120.0000 34

#__ type_ start__ end____ width___ exp.time_
 13 omega   12.00  101.00   1.0000    1.5000
omega____ theta____ kappa____ phi______ frames
    -       36.7919   77.0000  -60.0000 89

#__ type_ start__ end____ width___ exp.time_
 14 omega   81.00  111.00   1.0000    2.0000
omega____ theta____ kappa____ phi______ frames
    -      108.0000   77.0000   30.0000 30

#__ type_ start__ end____ width___ exp.time_
 15 omega   99.00  131.00   1.0000    2.0000
omega____ theta____ kappa____ phi______ frames
    -      108.0000 -148.0000  142.0000 32

#__ type_ start__ end____ width___ exp.time_
 16 omega  124.00  174.00   1.0000    2.0000
omega____ theta____ kappa____ phi______ frames
    -      108.0000   77.0000  -60.0000 50

#__ type_ start__ end____ width___ exp.time_
 17 omega   71.00  116.00   1.0000    2.0000
omega____ theta____ kappa____ phi______ frames
    -      108.0000   15.0000  -30.0000 45

#__ type_ start__ end____ width___ exp.time_
 18 omega   82.00  108.00   1.0000    2.0000
omega____ theta____ kappa____ phi______ frames
    -      108.0000   77.0000  -60.0000 26

#__ type_ start__ end____ width___ exp.time_
 19 omega   81.00  107.00   1.0000    2.0000
omega____ theta____ kappa____ phi______ frames
    -      108.0000   77.0000   60.0000 26

#__ type_ start__ end____ width___ exp.time_
 20 omega   72.00   98.00   1.0000    2.0000
omega____ theta____ kappa____ phi______ frames
    -      108.0000   15.0000   30.0000 26

#__ type_ start__ end____ width___ exp.time_
 21 omega  133.00  170.00   1.0000    2.0000
omega____ theta____ kappa____ phi______ frames
    -      108.0000   77.0000    0.0000 37

#__ type_ start__ end____ width___ exp.time_
 22 omega  119.00  146.00   1.0000    2.0000
omega____ theta____ kappa____ phi______ frames
    -      108.0000   77.0000  -90.0000 27

#__ type_ start__ end____ width___ exp.time_
 23 omega   82.00  107.00   1.0000    2.0000
omega____ theta____ kappa____ phi______ frames
    -      108.0000   77.0000    0.0000 25

#__ type_ start__ end____ width___ exp.time_
 24 omega   73.00   98.00   1.0000    2.0000
omega____ theta____ kappa____ phi______ frames
    -      108.0000   15.0000   90.0000 25

#__ type_ start__ end____ width___ exp.time_
 25 omega   81.00  111.00   1.0000    2.0000
omega____ theta____ kappa____ phi______ frames
    -      108.0000   77.0000  -90.0000 30

#__ type_ start__ end____ width___ exp.time_
 26 omega   82.00  107.00   1.0000    2.0000
omega____ theta____ kappa____ phi______ frames
    -      108.0000   77.0000   90.0000 25

#__ type_ start__ end____ width___ exp.time_
 27 omega   40.00   95.00   1.0000    2.0000
omega____ theta____ kappa____ phi______ frames
    -      108.0000  -45.0000 -150.0000 55

#__ type_ start__ end____ width___ exp.time_
 28 omega  129.00  170.00   1.0000    2.0000
omega____ theta____ kappa____ phi______ frames
    -      108.0000   77.0000  -30.0000 41

#__ type_ start__ end____ width___ exp.time_
 29 omega   81.00  112.00   1.0000    2.0000
omega____ theta____ kappa____ phi______ frames
    -      108.0000   77.0000 -120.0000 31

#__ type_ start__ end____ width___ exp.time_
 30 omega   71.00  101.00   1.0000    2.0000
omega____ theta____ kappa____ phi______ frames
    -      108.0000   15.0000    0.0000 30

#__ type_ start__ end____ width___ exp.time_
 31 omega   76.00  103.00   1.0000    2.0000
omega____ theta____ kappa____ phi______ frames
    -      108.0000   15.0000   60.0000 27

#__ type_ start__ end____ width___ exp.time_
 32 omega   83.00  109.00   1.0000    2.0000
omega____ theta____ kappa____ phi______ frames
    -      108.0000   77.0000  -30.0000 26

#__ type_ start__ end____ width___ exp.time_
 33 omega   93.00  121.00   1.0000    2.0000
omega____ theta____ kappa____ phi______ frames
    -      108.0000   45.0000   60.0000 28

#__ type_ start__ end____ width___ exp.time_
 34 omega  122.00  148.00   1.0000    2.0000
omega____ theta____ kappa____ phi______ frames
    -      108.0000   77.0000   30.0000 26

#__ type_ start__ end____ width___ exp.time_
 35 omega  120.00  178.00   1.0000    2.0000
omega____ theta____ kappa____ phi______ frames
    -      108.0000  111.0000   90.0000 58

#__ type_ start__ end____ width___ exp.time_
 36 omega   95.00  122.00   1.0000    2.0000
omega____ theta____ kappa____ phi______ frames
    -      108.0000   45.0000    0.0000 27

#__ type_ start__ end____ width___ exp.time_
 37 omega  133.00  158.00   1.0000    2.0000
omega____ theta____ kappa____ phi______ frames
    -      108.0000   77.0000   60.0000 25

#__ type_ start__ end____ width___ exp.time_
 38 omega   78.00  103.00   1.0000    2.0000
omega____ theta____ kappa____ phi______ frames
    -      108.0000   15.0000  120.0000 25

#__ type_ start__ end____ width___ exp.time_
 39 omega   57.00  124.00   1.0000    2.0000
omega____ theta____ kappa____ phi______ frames
    -      108.0000  -77.0000  150.0000 67
;
_diffrn_measurement_device_type 'Xcalibur, Eos, Gemini'
_diffrn_measurement_method '\w scans'
_diffrn_orient_matrix_UB_11 0.0670051000
_diffrn_orient_matrix_UB_12 -0.0200790000
_diffrn_orient_matrix_UB_13 0.1058010000
_diffrn_orient_matrix_UB_21 -0.2093033000
_diffrn_orient_matrix_UB_22 -0.0034977000
_diffrn_orient_matrix_UB_23 0.0262311000
_diffrn_orient_matrix_UB_31 -0.0028256000
_diffrn_orient_matrix_UB_32 -0.2254639000
_diffrn_orient_matrix_UB_33 -0.0097577000
_diffrn_radiation_monochromator graphite
_diffrn_radiation_type 'Cu K\a'
_diffrn_radiation_wavelength 1.5418
_diffrn_reflns_av_R_equivalents 0.0246
_diffrn_reflns_av_unetI/netI 0.0331
_diffrn_reflns_Laue_measured_fraction_full 0.999
_diffrn_reflns_Laue_measured_fraction_max 0.986
_diffrn_reflns_limit_h_max 8
_diffrn_reflns_limit_h_min -8
_diffrn_reflns_limit_k_max 6
_diffrn_reflns_limit_k_min -8
_diffrn_reflns_limit_l_max 13
_diffrn_reflns_limit_l_min -17
_diffrn_reflns_number 4433
_diffrn_reflns_point_group_measured_fraction_full 0.875
_diffrn_reflns_point_group_measured_fraction_max 0.856
_diffrn_reflns_theta_full 67.684
_diffrn_reflns_theta_max 71.053
_diffrn_reflns_theta_min 6.284
_diffrn_source 'Enhance (Cu) X-ray Source'
_exptl_absorpt_coefficient_mu 0.973
_exptl_absorpt_correction_T_max 1.00000
_exptl_absorpt_correction_T_min 0.95814
_exptl_absorpt_correction_type multi-scan
_exptl_absorpt_process_details
;
CrysAlisPro, Agilent Technologies,
Version 1.171.35.11 (release 16-05-2011 CrysAlis171 .NET)
(compiled May 16 2011,17:55:39)
Empirical absorption correction using spherical harmonics,
 implemented in SCALE3 ABSPACK scaling algorithm.
;
_exptl_crystal_density_diffrn 1.502
_exptl_crystal_F_000 320
_exptl_crystal_size_max 0.380
_exptl_crystal_size_mid 0.200
_exptl_crystal_size_min 0.090
_refine_diff_density_max 0.253
_refine_diff_density_min -0.255
_refine_diff_density_rms 0.050
_refine_ls_abs_structure_details
;
 Flack x determined using 771 quotients [(I+)-(I-)]/[(I+)+(I-)]
 (Parsons, Flack and Wagner, Acta Cryst. B69 (2013) 249-259).
;
_refine_ls_abs_structure_Flack 0.0(2)
_refine_ls_extinction_method none
_refine_ls_goodness_of_fit_ref 1.034
_refine_ls_hydrogen_treatment constr
_refine_ls_matrix_type full
_refine_ls_number_parameters 203
_refine_ls_number_reflns 2228
_refine_ls_number_restraints 1
_refine_ls_restrained_S_all 1.033
_refine_ls_R_factor_all 0.0364
_refine_ls_R_factor_gt 0.0350
_refine_ls_shift/su_max 0.000
_refine_ls_shift/su_mean 0.000
_refine_ls_structure_factor_coef Fsqd
_refine_ls_weighting_details 'w=1/[\s^2^(Fo^2^)+(0.0609P)^2^+0.1260P] where P=(Fo^2^+2Fc^2^)/3'
_refine_ls_weighting_scheme calc
_refine_ls_wR_factor_gt 0.0926
_refine_ls_wR_factor_ref 0.0944
_reflns_Friedel_coverage 0.593
_reflns_Friedel_fraction_full 0.726
_reflns_Friedel_fraction_max 0.700
_reflns_number_gt 2140
_reflns_number_total 2228
_reflns_threshold_expression 'I > 2\s(I)'
_cod_data_source_file c7ob01261f2.cif
_cod_data_source_block exp_4407
_cod_database_code 7155717
_reflns_odcompleteness_completeness 99.85
_reflns_odcompleteness_iscentric 1
_reflns_odcompleteness_theta 66.97
_shelx_estimated_absorpt_t_max 0.918
_shelx_estimated_absorpt_t_min 0.709
_shelx_shelxl_version_number 2014/7
_shelx_space_group_comment
;
The symmetry employed for this shelxl refinement is uniquely defined
by the following loop, which should always be used as a source of
symmetry information in preference to the above space-group names.
They are only intended as comments.
;

loop_
_space_group_symop_operation_xyz
'x, y, z'
'-x, y+1/2, -z'

loop_
_atom_site_label
_atom_site_type_symbol
_atom_site_fract_x
_atom_site_fract_y
_atom_site_fract_z
_atom_site_U_iso_or_equiv
_atom_site_adp_type
_atom_site_occupancy
_atom_site_site_symmetry_order
_atom_site_calc_flag
_atom_site_refinement_flags_posn
_atom_site_refinement_flags_adp
O6 O 0.6836(3) 0.0723(3) 0.44872(14) 0.0225(5) Uani 1 1 d . .
O3 O 1.4204(3) 0.0066(3) 0.11168(12) 0.0168(4) Uani 1 1 d . .
H3 H 1.4126 -0.0037 0.0537 0.025 Uiso 1 1 calc R U
O1 O 1.2895(3) 0.0615(3) 0.30175(12) 0.0167(4) Uani 1 1 d . .
O2 O 0.8952(3) 0.6021(3) 0.11230(14) 0.0210(5) Uani 1 1 d . .
C11 C 0.9896(4) 0.0448(5) 0.37792(18) 0.0180(6) Uani 1 1 d . .
H11 H 0.9953 -0.0911 0.3847 0.022 Uiso 1 1 calc R U
C10 C 1.1325(4) 0.1489(4) 0.33736(17) 0.0160(6) Uani 1 1 d . .
O5 O 1.4913(2) 0.6599(3) 0.21116(13) 0.0164(4) Uani 1 1 d . .
H5 H 1.4873 0.7665 0.1839 0.025 Uiso 1 1 calc R U
C15 C 1.1301(4) 0.3514(4) 0.32675(17) 0.0160(6) Uani 1 1 d . .
C13 C 0.8313(4) 0.3578(5) 0.39839(18) 0.0191(6) Uani 1 1 d . .
H13 H 0.7288 0.4281 0.4195 0.023 Uiso 1 1 calc R U
O4 O 1.5381(2) 0.3999(3) 0.07048(12) 0.0151(4) Uani 1 1 d . .
H4 H 1.5729 0.4713 0.1151 0.023 Uiso 1 1 calc R U
C14 C 0.9780(4) 0.4574(5) 0.35734(19) 0.0184(6) Uani 1 1 d . .
H14 H 0.9737 0.5934 0.3506 0.022 Uiso 1 1 calc R U
C9 C 1.3418(3) 0.3517(4) 0.07608(17) 0.0136(6) Uani 1 1 d . .
H9 H 1.2895 0.3202 0.0118 0.016 Uiso 1 1 calc R U
C7 C 1.3018(3) 0.5825(4) 0.21382(17) 0.0142(5) Uani 1 1 d . .
H7 H 1.2185 0.6844 0.2375 0.017 Uiso 1 1 calc R U
C3 C 1.0993(4) 0.1234(5) 0.12734(17) 0.0169(6) Uani 1 1 d . .
H3A H 1.0626 -0.0078 0.1300 0.020 Uiso 1 1 calc R U
C4 C 1.3111(3) 0.1721(4) 0.13881(17) 0.0137(5) Uani 1 1 d . .
C6 C 1.3129(3) 0.4109(4) 0.28366(17) 0.0139(5) Uani 1 1 d . .
H6 H 1.4051 0.4467 0.3360 0.017 Uiso 1 1 calc R U
C8 C 1.2258(3) 0.5224(4) 0.11253(17) 0.0132(5) Uani 1 1 d . .
H8 H 1.2394 0.6352 0.0703 0.016 Uiso 1 1 calc R U
C5 C 1.3764(3) 0.2109(4) 0.24392(17) 0.0137(6) Uani 1 1 d . .
H5A H 1.5156 0.2001 0.2522 0.016 Uiso 1 1 calc R U
C2 C 0.9641(3) 0.2599(5) 0.11365(17) 0.0158(6) Uani 1 1 d . .
H2 H 0.8370 0.2218 0.1047 0.019 Uiso 1 1 calc R U
C16 C 0.6610(4) -0.1364(5) 0.44017(19) 0.0215(6) Uani 1 1 d . .
H16A H 0.6583 -0.1730 0.3744 0.032 Uiso 1 1 calc R U
H16B H 0.5436 -0.1751 0.4659 0.032 Uiso 1 1 calc R U
H16C H 0.7658 -0.2010 0.4745 0.032 Uiso 1 1 calc R U
C12 C 0.8362(4) 0.1538(5) 0.40818(18) 0.0184(6) Uani 1 1 d . .
C1 C 1.0136(3) 0.4706(5) 0.11249(17) 0.0161(6) Uani 1 1 d . .

loop_
_atom_site_aniso_label
_atom_site_aniso_U_11
_atom_site_aniso_U_22
_atom_site_aniso_U_33
_atom_site_aniso_U_23
_atom_site_aniso_U_13
_atom_site_aniso_U_12
O6 0.0240(9) 0.0196(12) 0.0250(10) -0.0004(9) 0.0100(8) -0.0028(9)
O3 0.0209(9) 0.0150(12) 0.0148(8) 0.0000(8) 0.0029(7) 0.0053(8)
O1 0.0203(8) 0.0150(11) 0.0150(8) 0.0029(8) 0.0036(7) 0.0025(8)
O2 0.0157(8) 0.0207(12) 0.0263(10) 0.0016(8) -0.0012(7) 0.0028(8)
C11 0.0242(13) 0.0152(15) 0.0145(12) 0.0008(11) 0.0023(10) -0.0012(12)
C10 0.0191(12) 0.0177(16) 0.0110(11) -0.0013(11) -0.0001(9) 0.0030(11)
O5 0.0165(8) 0.0133(11) 0.0191(9) 0.0019(8) -0.0007(7) -0.0031(8)
C15 0.0190(13) 0.0166(17) 0.0123(11) -0.0006(11) 0.0002(9) -0.0023(12)
C13 0.0185(12) 0.0193(18) 0.0198(12) -0.0042(12) 0.0033(10) 0.0025(12)
O4 0.0118(8) 0.0177(11) 0.0160(8) -0.0003(8) 0.0015(6) -0.0015(8)
C14 0.0235(13) 0.0128(15) 0.0189(12) -0.0027(12) 0.0018(10) -0.0004(11)
C9 0.0117(11) 0.0173(16) 0.0117(10) 0.0019(11) 0.0004(8) 0.0001(10)
C7 0.0122(10) 0.0139(15) 0.0165(12) 0.0007(10) 0.0002(8) 0.0015(11)
C3 0.0179(12) 0.0192(16) 0.0133(11) -0.0008(11) -0.0002(8) -0.0052(11)
C4 0.0144(11) 0.0130(14) 0.0136(11) -0.0001(10) 0.0009(8) 0.0007(10)
C6 0.0153(11) 0.0136(15) 0.0127(10) -0.0025(10) -0.0006(9) 0.0001(11)
C8 0.0134(10) 0.0134(15) 0.0125(11) 0.0030(10) -0.0006(9) 0.0009(10)
C5 0.0136(10) 0.0140(16) 0.0134(11) 0.0033(10) 0.0006(8) 0.0012(10)
C2 0.0133(10) 0.0197(16) 0.0144(11) -0.0011(11) 0.0004(8) -0.0025(11)
C16 0.0265(13) 0.0187(17) 0.0199(12) -0.0011(12) 0.0063(10) -0.0065(12)
C12 0.0192(12) 0.0223(17) 0.0139(11) 0.0007(11) 0.0022(9) -0.0025(12)
C1 0.0130(11) 0.0222(16) 0.0130(11) 0.0012(11) 0.0002(8) 0.0021(11)

loop_
_atom_type_symbol
_atom_type_description
_atom_type_scat_dispersion_real
_atom_type_scat_dispersion_imag
_atom_type_scat_source
C C 0.0181 0.0091 'International Tables Vol C Tables 4.2.6.8 and 6.1.1.4'
H H 0.0000 0.0000 'International Tables Vol C Tables 4.2.6.8 and 6.1.1.4'
O O 0.0492 0.0322 'International Tables Vol C Tables 4.2.6.8 and 6.1.1.4'

loop_
_geom_angle_atom_site_label_1
_geom_angle_atom_site_label_2
_geom_angle_atom_site_label_3
_geom_angle
C12 O6 C16 116.9(2)
C4 O3 H3 109.5
C10 O1 C5 106.2(2)
C10 C11 H11 121.6
C10 C11 C12 116.8(3)
C12 C11 H11 121.6
O1 C10 C11 123.5(3)
O1 C10 C15 113.2(2)
C11 C10 C15 123.3(3)
C7 O5 H5 109.5
C10 C15 C6 107.8(2)
C14 C15 C10 119.3(3)
C14 C15 C6 132.9(3)
C14 C13 H13 119.6
C14 C13 C12 120.7(3)
C12 C13 H13 119.6
C9 O4 H4 109.5
C15 C14 C13 119.1(3)
C15 C14 H14 120.5
C13 C14 H14 120.5
O4 C9 H9 107.6
O4 C9 C4 112.9(2)
O4 C9 C8 112.6(2)
C4 C9 H9 107.6
C8 C9 H9 107.6
C8 C9 C4 108.21(19)
O5 C7 H7 109.0
O5 C7 C6 106.84(19)
O5 C7 C8 109.64(19)
C6 C7 H7 109.0
C6 C7 C8 113.2(2)
C8 C7 H7 109.0
C4 C3 H3A 118.5
C2 C3 H3A 118.5
C2 C3 C4 123.1(3)
O3 C4 C9 111.97(19)
O3 C4 C3 109.8(2)
O3 C4 C5 105.2(2)
C9 C4 C5 112.0(2)
C3 C4 C9 106.6(2)
C3 C4 C5 111.36(19)
C15 C6 C7 117.1(2)
C15 C6 H6 107.4
C15 C6 C5 100.6(2)
C7 C6 H6 107.4
C7 C6 C5 116.2(2)
C5 C6 H6 107.4
C9 C8 C7 110.70(19)
C9 C8 H8 108.3
C9 C8 C1 111.5(2)
C7 C8 H8 108.3
C1 C8 C7 109.67(19)
C1 C8 H8 108.3
O1 C5 C4 108.0(2)
O1 C5 C6 105.46(19)
O1 C5 H5A 109.4
C4 C5 C6 115.1(2)
C4 C5 H5A 109.4
C6 C5 H5A 109.4
C3 C2 H2 119.6
C3 C2 C1 120.8(2)
C1 C2 H2 119.6
O6 C16 H16A 109.5
O6 C16 H16B 109.5
O6 C16 H16C 109.5
H16A C16 H16B 109.5
H16A C16 H16C 109.5
H16B C16 H16C 109.5
O6 C12 C11 123.8(3)
O6 C12 C13 115.5(3)
C13 C12 C11 120.8(3)
O2 C1 C8 119.6(3)
O2 C1 C2 123.4(2)
C2 C1 C8 117.0(2)

loop_
_geom_bond_atom_site_label_1
_geom_bond_atom_site_label_2
_geom_bond_distance
O6 C16 1.432(4)
O6 C12 1.366(3)
O3 H3 0.8200
O3 C4 1.429(3)
O1 C10 1.377(3)
O1 C5 1.462(3)
O2 C1 1.221(3)
C11 H11 0.9300
C11 C10 1.384(4)
C11 C12 1.398(4)
C10 C15 1.385(4)
O5 H5 0.8200
O5 C7 1.435(3)
C15 C14 1.382(4)
C15 C6 1.513(3)
C13 H13 0.9300
C13 C14 1.392(4)
C13 C12 1.395(4)
O4 H4 0.8200
O4 C9 1.426(3)
C14 H14 0.9300
C9 H9 0.9800
C9 C4 1.532(4)
C9 C8 1.527(4)
C7 H7 0.9800
C7 C6 1.527(4)
C7 C8 1.547(3)
C3 H3A 0.9300
C3 C4 1.523(3)
C3 C2 1.333(4)
C4 C5 1.546(3)
C6 H6 0.9800
C6 C5 1.548(4)
C8 H8 0.9800
C8 C1 1.532(3)
C5 H5A 0.9800
C2 H2 0.9300
C2 C1 1.475(4)
C16 H16A 0.9600
C16 H16B 0.9600
C16 H16C 0.9600

loop_
_geom_torsion_atom_site_label_1
_geom_torsion_atom_site_label_2
_geom_torsion_atom_site_label_3
_geom_torsion_atom_site_label_4
_geom_torsion
O3 C4 C5 O1 -75.7(2)
O3 C4 C5 C6 166.8(2)
O1 C10 C15 C14 178.4(2)
O1 C10 C15 C6 -3.5(3)
C11 C10 C15 C14 -0.3(4)
C11 C10 C15 C6 177.7(2)
C10 O1 C5 C4 -99.1(2)
C10 O1 C5 C6 24.4(2)
C10 C11 C12 O6 179.4(2)
C10 C11 C12 C13 -0.8(4)
C10 C15 C14 C13 0.2(4)
C10 C15 C6 C7 144.6(2)
C10 C15 C6 C5 17.7(2)
O5 C7 C6 C15 158.2(2)
O5 C7 C6 C5 -82.9(3)
O5 C7 C8 C9 65.5(3)
O5 C7 C8 C1 -171.1(2)
C15 C6 C5 O1 -25.2(2)
C15 C6 C5 C4 93.7(2)
O4 C9 C4 O3 -52.6(3)
O4 C9 C4 C3 -172.7(2)
O4 C9 C4 C5 65.2(3)
O4 C9 C8 C7 -60.9(3)
O4 C9 C8 C1 176.77(19)
C14 C15 C6 C7 -37.7(4)
C14 C15 C6 C5 -164.6(3)
C14 C13 C12 O6 -179.5(2)
C14 C13 C12 C11 0.7(4)
C9 C4 C5 O1 162.45(19)
C9 C4 C5 C6 45.0(3)
C9 C8 C1 O2 -158.7(2)
C9 C8 C1 C2 21.9(3)
C7 C6 C5 O1 -152.7(2)
C7 C6 C5 C4 -33.8(3)
C7 C8 C1 O2 78.4(3)
C7 C8 C1 C2 -101.0(3)
C3 C4 C5 O1 43.2(3)
C3 C4 C5 C6 -74.3(3)
C3 C2 C1 O2 -170.4(3)
C3 C2 C1 C8 9.0(3)
C4 C9 C8 C7 64.6(3)
C4 C9 C8 C1 -57.7(2)
C4 C3 C2 C1 -2.4(4)
C6 C15 C14 C13 -177.2(2)
C6 C7 C8 C9 -53.7(3)
C6 C7 C8 C1 69.7(3)
C8 C9 C4 O3 -177.90(18)
C8 C9 C4 C3 62.0(3)
C8 C9 C4 C5 -60.1(3)
C8 C7 C6 C15 -81.0(3)
C8 C7 C6 C5 37.9(3)
C5 O1 C10 C11 165.2(2)
C5 O1 C10 C15 -13.6(3)
C2 C3 C4 O3 -155.1(2)
C2 C3 C4 C9 -33.6(3)
C2 C3 C4 C5 88.8(3)
C16 O6 C12 C11 -14.2(4)
C16 O6 C12 C13 165.9(2)
C12 C11 C10 O1 -178.0(2)
C12 C11 C10 C15 0.6(4)
C12 C13 C14 C15 -0.4(4)
